data_4504900
loop_
_publ_author_name
'Gao, En-Qing'
'Yue, Yan-Feng'
'Bai, Shi-Qiang'
'He, Zheng'
'Yan, Chun-Hua'

_publ_section_title
;
 One-Dimensional Copper(II) Complexes Containing Only Single End-On Azido
 Bridges:&#x2009; Crystal Structures and Magnetic Properties
;
_journal_issue 3
_journal_name_full 'Crystal Growth &amp; Design'
_journal_page_first 1119
_journal_paper_doi 10.1021/cg0496181
_journal_volume 5
_journal_year 2005
_chemical_formula_sum 'C12 H9 Cl Cu N8'
_chemical_formula_weight 364.26
_chemical_name_systematic
; 
 ? 
;
_space_group_IT_number 56
_symmetry_cell_setting orthorhombic
_symmetry_space_group_name_Hall '-P 2ab 2ac'
_symmetry_space_group_name_H-M 'P c c n'
_atom_sites_solution_hydrogens geom
_atom_sites_solution_primary direct
_atom_sites_solution_secondary difmap
_audit_creation_method SHELXL-97
_cell_angle_alpha 90.00
_cell_angle_beta 90.00
_cell_angle_gamma 90.00
_cell_formula_units_Z 8
_cell_length_a 18.4371(3)
_cell_length_b 21.3954(4)
_cell_length_c 7.20880(10)
_cell_measurement_reflns_used 67265
_cell_measurement_temperature 293(2)
_cell_measurement_theta_max 27.485
_cell_measurement_theta_min 3.395
_cell_volume 2843.65(8)
_computing_cell_refinement 'HKL Scalepack (Otwinowski & Minor, 1997)'
_computing_data_collection 'KappaCCD (Nonius B. V., 1998)'
_computing_data_reduction 'HKL Denzo (Otwinowski & Minor, 1997) & maXus (Mackay et al., 1998)'
_computing_molecular_graphics 'Bruker SHELXTL V5.1 (Sheldrick, 1998)'
_computing_publication_material 'SHELXL-97 (Sheldrick, 1997)'
_computing_structure_refinement 'SHELXL-97 (Sheldrick, 1997)'
_computing_structure_solution 'SHELXS-97 (Sheldrick, 1997)'
_diffrn_ambient_temperature 293(2)
_diffrn_detector_area_resol_mean 0.76
_diffrn_measured_fraction_theta_full 0.986
_diffrn_measured_fraction_theta_max 0.986
_diffrn_measurement_device_type 'NONIUS KappaCCD Diffractometer'
_diffrn_measurement_method CCD
_diffrn_radiation_monochromator graphite
_diffrn_radiation_source 'fine-focus sealed tube'
_diffrn_radiation_type MoK\a
_diffrn_radiation_wavelength 0.71073
_diffrn_reflns_av_R_equivalents 0.0778
_diffrn_reflns_av_sigmaI/netI 0.0470
_diffrn_reflns_limit_h_max 23
_diffrn_reflns_limit_h_min -23
_diffrn_reflns_limit_k_max 27
_diffrn_reflns_limit_k_min -27
_diffrn_reflns_limit_l_max 9
_diffrn_reflns_limit_l_min -9
_diffrn_reflns_number 41528
_diffrn_reflns_theta_full 27.48
_diffrn_reflns_theta_max 27.48
_diffrn_reflns_theta_min 3.45
_diffrn_standards_decay_% 0
_diffrn_standards_number 0
_exptl_absorpt_coefficient_mu 1.733
_exptl_absorpt_correction_T_max 0.928
_exptl_absorpt_correction_T_min 0.813
_exptl_absorpt_correction_type empirical
_exptl_absorpt_process_details '(Blessing, 1995, 1997)'
_exptl_crystal_colour 'dark green'
_exptl_crystal_density_diffrn 1.702
_exptl_crystal_density_method 'not measured'
_exptl_crystal_description NEEDLE
_exptl_crystal_F_000 1464
_exptl_crystal_size_max 0.25
_exptl_crystal_size_mid 0.12
_exptl_crystal_size_min 0.05
_refine_diff_density_max 0.385
_refine_diff_density_min -0.331
_refine_diff_density_rms 0.066
_refine_ls_extinction_method none
_refine_ls_goodness_of_fit_ref 1.017
_refine_ls_hydrogen_treatment constr
_refine_ls_matrix_type full
_refine_ls_number_parameters 199
_refine_ls_number_reflns 3228
_refine_ls_number_restraints 0
_refine_ls_restrained_S_all 1.017
_refine_ls_R_factor_all 0.0810
_refine_ls_R_factor_gt 0.0358
_refine_ls_shift/su_max 0.001
_refine_ls_shift/su_mean 0.000
_refine_ls_structure_factor_coef Fsqd
_refine_ls_weighting_details 'calc w=1/[\s^2^(Fo^2^)+(0.0389P)^2^+0.9188P] where P=(Fo^2^+2Fc^2^)/3'
_refine_ls_weighting_scheme calc
_refine_ls_wR_factor_gt 0.0732
_refine_ls_wR_factor_ref 0.0856
_reflns_number_gt 2086
_reflns_number_total 3228
_reflns_threshold_expression >2sigma(I)
_cod_data_source_file cg0496181si20050102_024103.cif
_cod_data_source_block 2
_cod_original_sg_symbol_H-M Pccn
_cod_database_code 4504900

loop_
_symmetry_equiv_pos_as_xyz
'x, y, z'
'-x+1/2, -y+1/2, z'
'-x, y+1/2, -z+1/2'
'x+1/2, -y, -z+1/2'
'-x, -y, -z'
'x-1/2, y-1/2, -z'
'x, -y-1/2, z-1/2'
'-x-1/2, y, z-1/2'

loop_
_atom_site_label
_atom_site_type_symbol
_atom_site_fract_x
_atom_site_fract_y
_atom_site_fract_z
_atom_site_U_iso_or_equiv
_atom_site_adp_type
_atom_site_occupancy
_atom_site_symmetry_multiplicity
_atom_site_calc_flag
_atom_site_refinement_flags
Cu1 Cu 0.230248(16) 0.426461(15) 0.40605(5) 0.03576(12) Uani 1 1 d .
N1 N 0.14940(11) 0.36610(10) 0.4735(3) 0.0329(5) Uani 1 1 d .
N2 N 0.14277(10) 0.48002(10) 0.3421(3) 0.0293(5) Uani 1 1 d .
N3 N 0.30292(13) 0.37288(12) 0.5184(4) 0.0518(7) Uani 1 1 d .
N4 N 0.36668(14) 0.37931(11) 0.4958(3) 0.0436(6) Uani 1 1 d .
N5 N 0.42849(15) 0.38368(14) 0.4835(4) 0.0687(8) Uani 1 1 d .
N6 N 0.29209(12) 0.47265(11) 0.2344(3) 0.0390(6) Uani 1 1 d .
N7 N 0.35109(13) 0.49532(12) 0.2497(3) 0.0438(6) Uani 1 1 d .
N8 N 0.40755(15) 0.51863(16) 0.2497(4) 0.0824(11) Uani 1 1 d .
C1 C 0.15516(16) 0.31007(13) 0.5518(4) 0.0422(7) Uani 1 1 d .
H1A H 0.2010 0.2948 0.5804 0.051 Uiso 1 1 calc R
C2 C 0.09549(17) 0.27392(14) 0.5918(4) 0.0486(7) Uani 1 1 d .
H2A H 0.1012 0.2349 0.6465 0.058 Uiso 1 1 calc R
C3 C 0.02763(17) 0.29586(14) 0.5507(4) 0.0502(8) Uani 1 1 d .
H3A H -0.0132 0.2719 0.5763 0.060 Uiso 1 1 calc R
C4 C 0.02071(15) 0.35425(14) 0.4703(4) 0.0453(7) Uani 1 1 d .
H4A H -0.0248 0.3703 0.4413 0.054 Uiso 1 1 calc R
C5 C 0.08267(14) 0.38809(12) 0.4342(3) 0.0334(6) Uani 1 1 d .
C6 C 0.08221(14) 0.45222(13) 0.3620(3) 0.0359(6) Uani 1 1 d .
H6A H 0.0389 0.4720 0.3316 0.043 Uiso 1 1 calc R
C7 C 0.14460(13) 0.54461(12) 0.2897(3) 0.0311(6) Uani 1 1 d .
C8 C 0.19654(14) 0.58246(12) 0.3722(3) 0.0349(6) Uani 1 1 d .
H8A H 0.2300 0.5652 0.4540 0.042 Uiso 1 1 calc R
C9 C 0.19863(14) 0.64531(13) 0.3334(4) 0.0382(6) Uani 1 1 d .
H9A H 0.2332 0.6709 0.3888 0.046 Uiso 1 1 calc R
C10 C 0.14856(14) 0.67001(12) 0.2106(4) 0.0364(6) Uani 1 1 d .
C11 C 0.09806(15) 0.63313(13) 0.1253(4) 0.0426(7) Uani 1 1 d .
H11A H 0.0656 0.6504 0.0407 0.051 Uiso 1 1 calc R
C12 C 0.09562(14) 0.56983(13) 0.1657(4) 0.0392(7) Uani 1 1 d .
H12A H 0.0611 0.5444 0.1095 0.047 Uiso 1 1 calc R
Cl Cl 0.14894(4) 0.75026(4) 0.16755(12) 0.0540(2) Uani 1 1 d .

loop_
_atom_site_aniso_label
_atom_site_aniso_U_11
_atom_site_aniso_U_22
_atom_site_aniso_U_33
_atom_site_aniso_U_23
_atom_site_aniso_U_13
_atom_site_aniso_U_12
Cu1 0.02339(19) 0.0332(2) 0.0507(2) 0.00629(16) 0.00114(15) 0.00035(14)
N1 0.0322(13) 0.0280(12) 0.0384(12) -0.0013(10) 0.0025(9) -0.0031(10)
N2 0.0258(11) 0.0297(12) 0.0324(11) -0.0019(9) -0.0010(9) 0.0008(10)
N3 0.0270(14) 0.0523(17) 0.0763(18) 0.0201(14) -0.0024(12) 0.0052(12)
N4 0.0398(16) 0.0417(15) 0.0493(15) 0.0022(11) -0.0008(12) 0.0097(12)
N5 0.0324(16) 0.087(2) 0.087(2) 0.0016(17) 0.0063(14) 0.0081(15)
N6 0.0256(12) 0.0443(15) 0.0472(14) 0.0008(11) 0.0050(10) -0.0047(11)
N7 0.0434(16) 0.0545(17) 0.0335(13) -0.0063(11) 0.0055(11) -0.0066(13)
N8 0.059(2) 0.130(3) 0.058(2) -0.0116(18) 0.0031(14) -0.052(2)
C1 0.0398(17) 0.0355(17) 0.0512(17) 0.0019(13) 0.0009(13) 0.0010(13)
C2 0.060(2) 0.0334(16) 0.0521(18) 0.0018(14) 0.0088(16) -0.0062(15)
C3 0.0458(19) 0.0449(19) 0.060(2) -0.0017(15) 0.0134(15) -0.0160(15)
C4 0.0294(16) 0.0475(19) 0.0590(19) -0.0035(15) 0.0031(13) -0.0062(14)
C5 0.0278(14) 0.0358(16) 0.0365(15) -0.0047(12) 0.0034(11) -0.0032(12)
C6 0.0272(14) 0.0399(16) 0.0407(16) -0.0022(12) -0.0004(11) 0.0026(13)
C7 0.0281(14) 0.0319(15) 0.0332(14) -0.0003(12) 0.0038(11) 0.0042(12)
C8 0.0313(14) 0.0345(17) 0.0389(15) -0.0007(12) -0.0052(12) 0.0037(12)
C9 0.0351(15) 0.0371(17) 0.0423(15) -0.0038(13) -0.0020(13) -0.0049(13)
C10 0.0359(15) 0.0334(16) 0.0398(15) 0.0045(12) 0.0047(12) -0.0022(12)
C11 0.0404(17) 0.0412(18) 0.0463(18) 0.0097(13) -0.0083(13) 0.0013(14)
C12 0.0344(15) 0.0415(18) 0.0416(15) 0.0008(13) -0.0055(12) -0.0044(13)
Cl 0.0572(5) 0.0366(4) 0.0682(5) 0.0161(4) -0.0054(4) -0.0034(4)

loop_
_atom_type_symbol
_atom_type_description
_atom_type_scat_dispersion_real
_atom_type_scat_dispersion_imag
_atom_type_scat_source
C C 0.0033 0.0016 'International Tables Vol C Tables 4.2.6.8 and 6.1.1.4'
H H 0.0000 0.0000 'International Tables Vol C Tables 4.2.6.8 and 6.1.1.4'
N N 0.0061 0.0033 'International Tables Vol C Tables 4.2.6.8 and 6.1.1.4'
Cu Cu 0.3201 1.2651 'International Tables Vol C Tables 4.2.6.8 and 6.1.1.4'
Cl Cl 0.1484 0.1585 'International Tables Vol C Tables 4.2.6.8 and 6.1.1.4'

loop_
_geom_angle_atom_site_label_1
_geom_angle_atom_site_label_2
_geom_angle_atom_site_label_3
_geom_angle
_geom_angle_site_symmetry_3
N3 Cu1 N6 99.23(10) .
N3 Cu1 N1 91.79(10) .
N6 Cu1 N1 154.49(9) .
N3 Cu1 N2 167.47(9) .
N6 Cu1 N2 91.96(9) .
N1 Cu1 N2 80.23(8) .
N3 Cu1 N6 87.37(9) 8_656
N6 Cu1 N6 118.54(10) 8_656
N1 Cu1 N6 84.70(8) 8_656
N2 Cu1 N6 82.32(7) 8_656
C1 N1 C5 118.5(2) .
C1 N1 Cu1 128.05(19) .
C5 N1 Cu1 113.44(17) .
C6 N2 C7 120.1(2) .
C6 N2 Cu1 114.03(18) .
C7 N2 Cu1 125.81(16) .
N4 N3 Cu1 123.7(2) .
N5 N4 N3 176.1(3) .
N7 N6 Cu1 132.71(19) .
N7 N6 Cu1 112.48(16) 8_655
Cu1 N6 Cu1 107.01(10) 8_655
N8 N7 N6 174.5(3) .
N1 C1 C2 122.2(3) .
C3 C2 C1 119.5(3) .
C2 C3 C4 119.0(3) .
C5 C4 C3 118.5(3) .
N1 C5 C4 122.3(3) .
N1 C5 C6 114.0(2) .
C4 C5 C6 123.6(2) .
N2 C6 C5 118.1(2) .
C12 C7 C8 120.0(2) .
C12 C7 N2 122.2(2) .
C8 C7 N2 117.8(2) .
C9 C8 C7 120.2(2) .
C8 C9 C10 119.0(3) .
C11 C10 C9 121.5(3) .
C11 C10 Cl 119.4(2) .
C9 C10 Cl 119.1(2) .
C10 C11 C12 119.4(3) .
C7 C12 C11 119.8(2) .

loop_
_geom_bond_atom_site_label_1
_geom_bond_atom_site_label_2
_geom_bond_distance
_geom_bond_site_symmetry_2
Cu1 N3 1.940(2) .
Cu1 N6 1.951(2) .
Cu1 N1 2.031(2) .
Cu1 N2 2.032(2) .
Cu1 N6 2.598(2) 8_656
N1 C1 1.329(3) .
N1 C5 1.347(3) .
N2 C6 1.273(3) .
N2 C7 1.433(3) .
N3 N4 1.195(3) .
N4 N5 1.147(3) .
N6 N7 1.196(3) .
N6 Cu1 2.598(2) 8_655
N7 N8 1.154(3) .
C1 C2 1.375(4) .
C2 C3 1.369(4) .
C3 C4 1.383(4) .
C4 C5 1.377(4) .
C5 C6 1.468(4) .
C7 C12 1.380(3) .
C7 C8 1.388(4) .
C8 C9 1.374(4) .
C9 C10 1.384(4) .
C10 C11 1.367(4) .
C10 Cl 1.745(3) .
C11 C12 1.386(4) .
